data_2107553
loop_
_publ_author_name
'Tidey, Jeremiah P.'
'Wong, Henry L. S.'
'McMaster, Jonathan'
'Schr\"oder, Martin'
'Blake, Alexander J.'

_publ_section_title
;
 High-pressure studies of three polymorphs of a palladium(II) oxathioether
 macrocyclic complex
;
_journal_issue 3
_journal_name_full 'Acta Crystallographica Section B'
_journal_page_first 357
_journal_page_last 371
_journal_paper_doi 10.1107/S2052520616007435
_journal_volume 72
_journal_year 2016
_chemical_formula_moiety 'C6 H12 Cl2 O Pd S2'
_chemical_formula_sum 'C6 H12 Cl2 O Pd S2'
_chemical_formula_weight 341.58
_space_group_crystal_system monoclinic
_space_group_IT_number 14
_space_group_name_Hall '-P 2yn'
_space_group_name_H-M_alt 'P 1 21/n 1'
_symmetry_space_group_name_Hall '-P 2yn'
_symmetry_space_group_name_H-M 'P 1 21/n 1'
_atom_sites_solution_hydrogens geom
_atom_sites_solution_primary isomor
_atom_sites_solution_secondary difmap
_audit_creation_method
;
Olex2 1.2
(compiled 2014.09.19 svn.r3010 for OlexSys, GUI svn.r4874)
;
_cell_angle_alpha 90
_cell_angle_beta 105.9(4)
_cell_angle_gamma 90
_cell_formula_units_Z 4
_cell_length_a 7.75(3)
_cell_length_b 10.971(4)
_cell_length_c 9.32(3)
_cell_measurement_pressure 13560000
_cell_measurement_reflns_used 1105
_cell_measurement_temperature 293(2)
_cell_measurement_theta_max 27.2150
_cell_measurement_theta_min 2.9780
_cell_volume 762(4)
_computing_cell_refinement
;
CrysAlisPro, Agilent Technologies,
Version 1.171.37.33 (release 27-03-2014 CrysAlis171 .NET)
(compiled Mar 27 2014,17:12:48)
;
_computing_data_collection
;
CrysAlisPro, Agilent Technologies,
Version 1.171.37.33 (release 27-03-2014 CrysAlis171 .NET)
(compiled Mar 27 2014,17:12:48)
;
_computing_data_reduction
;
CrysAlisPro, Agilent Technologies,
Version 1.171.37.33 (release 27-03-2014 CrysAlis171 .NET)
(compiled Mar 27 2014,17:12:48)
;
_computing_molecular_graphics 'Olex2 (Dolomanov et al., 2009)'
_computing_publication_material 'Olex2 (Dolomanov et al., 2009)'
_computing_structure_refinement 'ShelXL (Sheldrick, 2008)'
_computing_structure_solution 'ShelXS (Sheldrick, 2008)'
_diffrn_ambient_temperature 293(2)
_diffrn_detector_area_resol_mean 16.1592
_diffrn_measured_fraction_theta_full 0.311
_diffrn_measured_fraction_theta_max 0.283
_diffrn_measurement_device 'four-circle diffractometer'
_diffrn_measurement_device_type 'SuperNova, Single source at offset, Eos'
_diffrn_measurement_method '\w scans'
_diffrn_radiation_monochromator mirror
_diffrn_radiation_type MoK\a
_diffrn_radiation_wavelength 0.71073
_diffrn_reflns_av_R_equivalents 0.1342
_diffrn_reflns_limit_h_max 8
_diffrn_reflns_limit_h_min -8
_diffrn_reflns_limit_k_max 14
_diffrn_reflns_limit_k_min -14
_diffrn_reflns_limit_l_max 10
_diffrn_reflns_limit_l_min -10
_diffrn_reflns_number 6061
_diffrn_reflns_theta_full 26.000
_diffrn_reflns_theta_max 27.809
_diffrn_reflns_theta_min 3.038
_exptl_absorpt_coefficient_mu 3.616
_exptl_absorpt_correction_T_max 1.00000
_exptl_absorpt_correction_T_min 0.19857
_exptl_absorpt_correction_type multi-scan
_exptl_absorpt_process_details
;
CrysAlisPro, Agilent Technologies,
Version 1.171.37.33 (release 27-03-2014 CrysAlis171 .NET)
(compiled Mar 27 2014,17:12:48)
Empirical absorption correction using spherical harmonics,
 implemented in SCALE3 ABSPACK scaling algorithm.
;
_exptl_crystal_colour 'clear orange/red'
_exptl_crystal_density_diffrn 2.977
_exptl_crystal_description 'triangular prism'
_exptl_crystal_F_000 672
_exptl_crystal_size_max 0.12
_exptl_crystal_size_mid 0.09
_exptl_crystal_size_min 0.03
_refine_diff_density_max 0.729
_refine_diff_density_min -1.130
_refine_ls_extinction_method none
_refine_ls_goodness_of_fit_ref 1.091
_refine_ls_hydrogen_treatment constr
_refine_ls_matrix_type full
_refine_ls_number_parameters 109
_refine_ls_number_reflns 511
_refine_ls_number_restraints 126
_refine_ls_restrained_S_all 0.965
_refine_ls_R_factor_all 0.0964
_refine_ls_R_factor_gt 0.0692
_refine_ls_shift/su_max 0.000
_refine_ls_shift/su_mean 0.000
_refine_ls_structure_factor_coef Fsqd
_refine_ls_weighting_details 'w=1/[\s^2^(Fo^2^)+(0.1019P)^2^+10.7636P] where P=(Fo^2^+2Fc^2^)/3'
_refine_ls_weighting_scheme calc
_refine_ls_wR_factor_gt 0.1635
_refine_ls_wR_factor_ref 0.1886
_reflns_number_gt 378
_reflns_number_total 511
_reflns_threshold_expression 'I > 2\s(I)'
_cod_data_source_file xk5029sup1.cif
_cod_data_source_block aPd_11
_cod_database_code 2107553
_shelx_space_group_comment
;
The symmetry employed for this shelxl refinement is uniquely defined
by the following loop, which should always be used as a source of
symmetry information in preference to the above space-group names.
They are only intended as comments.
;
_shelxl_version_number 2014/6

loop_
_space_group_symop_operation_xyz
'x, y, z'
'-x+1/2, y+1/2, -z+1/2'
'-x, -y, -z'
'x-1/2, -y-1/2, z-1/2'

loop_
_atom_site_type_symbol
_atom_site_label
_atom_site_fract_x
_atom_site_fract_y
_atom_site_fract_z
_atom_site_U_iso_or_equiv
_atom_site_adp_type
_atom_site_calc_flag
_atom_site_occupancy
Pd Pd1 0.0366(5) 0.92122(13) 0.1441(4) 0.031(3) Uani d 1
S S7 -0.0425(18) 0.7975(4) -0.0544(14) 0.029(4) Uani d 1
Cl Cl1 0.1019(18) 1.0410(5) 0.3544(14) 0.038(5) Uani d 1
S S4 -0.2517(19) 0.9463(4) 0.1403(15) 0.030(4) Uani d 1
Cl Cl2 0.3314(18) 0.8859(5) 0.1486(14) 0.030(5) Uani d 1
C C5 -0.379(7) 0.8496(19) -0.008(5) 0.037(6) Uani d 1
H H5A -0.4091 0.7750 0.0355 0.044 Uiso calc 1
H H5B -0.4907 0.8904 -0.0570 0.044 Uiso calc 1
C C6 -0.284(2) 0.8164(18) -0.125(2) 0.028(5) Uani d 1
H H6A -0.3085 0.8794 -0.2008 0.034 Uiso calc 1
H H6B -0.3354 0.7410 -0.1727 0.034 Uiso calc 1
C C3 -0.244(6) 0.8658(15) 0.312(5) 0.031(7) Uani d 1
H H3A -0.1315 0.8837 0.3863 0.037 Uiso calc 1
H H3B -0.3414 0.8928 0.3508 0.037 Uiso calc 1
C C9 -0.134(5) 0.6152(16) 0.118(4) 0.033(6) Uani d 1
H H9A -0.2584 0.6107 0.0600 0.040 Uiso calc 1
H H9B -0.1003 0.5379 0.1687 0.040 Uiso calc 1
O O1 -0.109(4) 0.7124(10) 0.224(3) 0.027(5) Uani d 1
C C2 -0.259(5) 0.7304(16) 0.283(5) 0.029(6) Uani d 1
H H2A -0.2465 0.6843 0.3738 0.035 Uiso calc 1
H H2B -0.3710 0.7093 0.2109 0.035 Uiso calc 1
C C8 -0.014(5) 0.6441(11) 0.019(4) 0.025(5) Uani d 1
H H8A -0.0393 0.5870 -0.0637 0.030 Uiso calc 1
H H8B 0.1104 0.6329 0.0754 0.030 Uiso calc 1

loop_
_atom_site_aniso_label
_atom_site_aniso_U_11
_atom_site_aniso_U_22
_atom_site_aniso_U_33
_atom_site_aniso_U_12
_atom_site_aniso_U_13
_atom_site_aniso_U_23
Pd1 0.015(6) 0.0377(10) 0.044(6) -0.0023(13) 0.014(6) -0.0009(13)
S7 0.010(9) 0.036(2) 0.041(8) 0.002(4) 0.009(8) 0.001(3)
Cl1 0.028(11) 0.045(3) 0.048(9) -0.006(4) 0.019(10) -0.007(4)
S4 0.016(9) 0.037(2) 0.041(8) -0.002(4) 0.015(8) -0.003(4)
Cl2 0.014(10) 0.047(3) 0.028(10) 0.002(4) 0.003(9) 0.003(4)
C5 0.014(11) 0.046(10) 0.053(11) -0.003(8) 0.013(9) -0.010(8)
C6 0.011(10) 0.033(8) 0.043(10) 0.004(7) 0.010(8) -0.001(7)
C3 0.016(17) 0.033(6) 0.047(12) -0.005(7) 0.012(12) -0.004(6)
C9 0.028(11) 0.041(6) 0.035(9) -0.002(7) 0.016(9) -0.003(6)
O1 0.022(9) 0.032(5) 0.028(9) 0.003(6) 0.011(8) 0.002(6)
C2 0.024(10) 0.033(6) 0.031(11) -0.003(6) 0.011(9) -0.002(6)
C8 0.020(10) 0.030(6) 0.027(9) 0.000(6) 0.010(8) -0.005(5)

loop_
_atom_type_symbol
_atom_type_description
_atom_type_scat_dispersion_real
_atom_type_scat_dispersion_imag
_atom_type_scat_source
C C 0.0033 0.0016 'International Tables Vol C Tables 4.2.6.8 and 6.1.1.4'
H H 0.0000 0.0000 'International Tables Vol C Tables 4.2.6.8 and 6.1.1.4'
O O 0.0106 0.0060 'International Tables Vol C Tables 4.2.6.8 and 6.1.1.4'
S S 0.1246 0.1234 'International Tables Vol C Tables 4.2.6.8 and 6.1.1.4'
Cl Cl 0.1484 0.1585 'International Tables Vol C Tables 4.2.6.8 and 6.1.1.4'
Pd Pd -0.9988 1.0072 'International Tables Vol C Tables 4.2.6.8 and 6.1.1.4'

loop_
_geom_angle_atom_site_label_1
_geom_angle_atom_site_label_2
_geom_angle_atom_site_label_3
_geom_angle_site_symmetry_3
_geom_angle
S7 Pd1 Pd1 3_575 71.3(3)
S7 Pd1 Cl1 . 175.7(2)
S7 Pd1 S4 . 90.9(6)
S7 Pd1 Cl2 . 87.6(5)
Cl1 Pd1 Pd1 3_575 111.4(3)
Cl1 Pd1 Cl2 . 95.5(6)
S4 Pd1 Pd1 3_575 88.5(5)
S4 Pd1 Cl1 . 85.9(6)
S4 Pd1 Cl2 . 177.35(19)
Cl2 Pd1 Pd1 3_575 93.1(4)
C6 S7 Pd1 . 104.5(7)
C8 S7 Pd1 . 105.9(12)
C8 S7 C6 . 104.5(13)
C5 S4 Pd1 . 105.8(11)
C5 S4 C3 . 105.7(16)
C3 S4 Pd1 . 97.7(15)
S4 C5 H5A . 108.5
S4 C5 H5B . 108.5
H5A C5 H5B . 107.5
C6 C5 S4 . 115(3)
C6 C5 H5A . 108.5
C6 C5 H5B . 108.5
S7 C6 H6A . 108.6
S7 C6 H6B . 108.6
C5 C6 S7 . 115(2)
C5 C6 H6A . 108.6
C5 C6 H6B . 108.6
H6A C6 H6B . 107.5
S4 C3 H3A . 109.7
S4 C3 H3B . 109.7
H3A C3 H3B . 108.2
C2 C3 S4 . 110(2)
C2 C3 H3A . 109.7
C2 C3 H3B . 109.7
H9A C9 H9B . 108.7
O1 C9 H9A . 110.5
O1 C9 H9B . 110.5
O1 C9 C8 . 106.0(15)
C8 C9 H9A . 110.5
C8 C9 H9B . 110.5
C9 O1 C2 . 113.4(17)
C3 C2 H2A . 111.7
C3 C2 H2B . 111.7
O1 C2 C3 . 100.1(15)
O1 C2 H2A . 111.7
O1 C2 H2B . 111.7
H2A C2 H2B . 109.5
S7 C8 H8A . 108.9
S7 C8 H8B . 108.9
C9 C8 S7 . 113.2(13)
C9 C8 H8A . 108.9
C9 C8 H8B . 108.9
H8A C8 H8B . 107.8

loop_
_geom_bond_atom_site_label_1
_geom_bond_atom_site_label_2
_geom_bond_site_symmetry_2
_geom_bond_distance
Pd1 Pd1 3_575 3.113(10)
Pd1 S7 . 2.241(13)
Pd1 Cl1 . 2.299(13)
Pd1 S4 . 2.241(14)
Pd1 Cl2 . 2.305(14)
S7 C6 . 1.820(14)
S7 C8 . 1.807(10)
S4 C5 . 1.81(5)
S4 C3 . 1.82(3)
C5 H5A . 0.9700
C5 H5B . 0.9700
C5 C6 . 1.516(11)
C6 H6A . 0.9700
C6 H6B . 0.9700
C3 H3A . 0.9700
C3 H3B . 0.9700
C3 C2 . 1.51(3)
C9 H9A . 0.9700
C9 H9B . 0.9700
C9 O1 . 1.427(11)
C9 C8 . 1.516(11)
O1 C2 . 1.428(12)
C2 H2A . 0.9700
C2 H2B . 0.9700
C8 H8A . 0.9700
C8 H8B . 0.9700

loop_
_geom_hbond_atom_site_label_D
_geom_hbond_atom_site_label_H
_geom_hbond_atom_site_label_A
_geom_hbond_site_symmetry_A
_geom_hbond_distance_DH
_geom_hbond_distance_HA
_geom_hbond_distance_DA
_geom_hbond_angle_DHA
C6 H6A Cl1 3_575 0.97 2.58 3.27(2) 128.5
C6 H6A Cl2 3_575 0.97 2.64 3.29(2) 124.9

loop_
_geom_torsion_atom_site_label_1
_geom_torsion_atom_site_label_2
_geom_torsion_atom_site_label_3
_geom_torsion_atom_site_label_4
_geom_torsion
Pd1 S7 C6 C5 -29.0(15)
Pd1 S7 C8 C9 62(3)
Pd1 S4 C5 C6 -22(3)
Pd1 S4 C3 C2 -82(3)
S4 C5 C6 S7 34(3)
S4 C3 C2 O1 58(4)
C5 S4 C3 C2 27(3)
C6 S7 C8 C9 -48(3)
C3 S4 C5 C6 -125(2)
C9 O1 C2 C3 -150(3)
O1 C9 C8 S7 -50(3)
C8 S7 C6 C5 82.2(17)
C8 C9 O1 C2 155(3)

_cod_database_fobs_code 2107553
